data_7238584
loop_
_publ_author_name
'Mali\'nska, Maura'
'Nowacki, Jacek'
'Kapturkiewicz, Andrzej'
'Wo\'zniak, Krzysztof'

_publ_section_title
;
 Differences in electron densities of phenoxazine and phenothiazine
 derivatives---charge density studies
;
_journal_issue 10
_journal_name_full 'RSC Advances'
_journal_page_first 4318
_journal_paper_doi 10.1039/c2ra01148d
_journal_volume 2
_journal_year 2012
_chemical_formula_moiety 'C25 H17 N1 O2'
_chemical_formula_sum 'C25 H17 N O2'
_chemical_formula_weight 363.4
_chemical_melting_point ?
_space_group_IT_number 14
_space_group_name_Hall '-P 2ybc'
_space_group_name_H-M_alt 'P 1 21/c 1'
_symmetry_cell_setting monoclinic
_symmetry_space_group_name_H-M 'P 1 21/c 1'
_cell_angle_alpha 90
_cell_angle_beta 117.130(2)
_cell_angle_gamma 90
_cell_formula_units_Z 4
_cell_length_a 8.3769(3)
_cell_length_b 29.7404(11)
_cell_length_c 7.7536(3)
_cell_measurement_reflns_used 3000
_cell_measurement_temperature 100(2)
_cell_measurement_theta_max 30.0
_cell_measurement_theta_min 2.5
_cell_volume 1719.14(11)
_computing_cell_refinement 'Bruker APEX2 software'
_computing_data_collection 'Bruker APEX2 software'
_computing_data_reduction
;
SAINT intergration software, Bruker AXS
SORTAV, R. H. Blessing, Acta Cryst., 1995, A51, 33-38
;
_computing_structure_refinement
;
SHELXS-97, G. M. Sheldrick, Acta. Cryst., 2008, A64, 112-122
XD2006, A. Volkov et al., 2006
;
_computing_structure_solution
;
SHELXS-97, G. M. Sheldrick, Acta. Cryst., 2008, A64, 112-122
;
_diffrn_ambient_temperature 100(2)
_diffrn_detector 'APEXII CCD camera'
_diffrn_measured_fraction_theta_max 1
_diffrn_measurement_device '\k-geometry diffractometer'
_diffrn_measurement_device_type 'Bruker APEXII'
_diffrn_measurement_method 'omega scans'
_diffrn_orient_matrix_type 'X-axis to radiation source'
_diffrn_radiation_monochromator 'multi-layer optics'
_diffrn_radiation_probe x-ray
_diffrn_radiation_source 'TXS rotating anode'
_diffrn_radiation_type MoK\a
_diffrn_radiation_wavelength 0.71073
_diffrn_reflns_av_R_equivalents 0.064
_diffrn_reflns_av_sigmaI/netI 0.0270
_diffrn_reflns_limit_h_max 15
_diffrn_reflns_limit_h_min -16
_diffrn_reflns_limit_k_max 59
_diffrn_reflns_limit_k_min -54
_diffrn_reflns_limit_l_max 15
_diffrn_reflns_limit_l_min -15
_diffrn_reflns_number 82376
_diffrn_reflns_reduction_process
;
Scaled and merged with SORTAV
R. H. Blessing, Cryst. Rev., 1987, 1, 3-58
R. H. Blessing, J. Appl. Cryst., 1989, 22, 396-397
;
_diffrn_reflns_theta_max 45.3
_diffrn_reflns_theta_min 2.5
_diffrn_source 'rotating-anode X-ray source'
_exptl_absorpt_coefficient_mu 0.089
_exptl_absorpt_correction_T_max 1.0
_exptl_absorpt_correction_T_min 0.98
_exptl_absorpt_correction_type multi-scan
_exptl_absorpt_process_details
;
R. H. Blessing, Acta Cryst., 1995, A51, 33-38
;
_exptl_crystal_colour colourless
_exptl_crystal_density_diffrn 1.404
_exptl_crystal_density_method 'not measured'
_exptl_crystal_description cuboid
_exptl_crystal_F_000 760
_exptl_crystal_size_max 0.2
_exptl_crystal_size_mid 0.2
_exptl_crystal_size_min 0.1
_refine_diff_density_max 0.219
_refine_diff_density_min -0.169
_refine_diff_density_rms 0.043
_refine_ls_extinction_method none
_refine_ls_goodness_of_fit_ref 1.101
_refine_ls_matrix_type full
_refine_ls_number_parameters 85
_refine_ls_number_reflns 7743
_refine_ls_number_restraints 0
_refine_ls_R_factor_all 0.054
_refine_ls_R_factor_gt 0.026
_refine_ls_R_Fsqd_factor 0.037
_refine_ls_shift/su_max 0
_refine_ls_structure_factor_coef Fsqd
_refine_ls_weighting_details
;
calc w2 = 1/[s^2^(Fo^2^)]
;
_refine_ls_weighting_scheme calc
_refine_ls_wR_factor_ref 0.055
_reflns_number_gt 7843
_reflns_number_total 14405
_reflns_threshold_expression >2sigma(I)
_cod_data_source_file c2ra01148d.txt
_cod_data_source_block PBO
_cod_depositor_comments
;
The following automatic conversions were performed:

data item '_chemical_melting_point' value 'not measured' was changed
to '?' -- the value is undefined or not given.

data item '_diffrn_radiation_probe' value 'X-ray' was changed to
'x-ray' in accordance with the
/home/saulius/struct/COD-crude-data/automatic-downloads/DataCite-retrospective/RSC/depositions/lib/dictionaries/cif_core.dic
dictionary named 'cif_core.dic' version 2.4.2 last updated on
2011-04-26.

Automatic conversion script
Id: cif_fix_values 6909 2019-04-08 15:41:33Z antanas 
;
_cod_original_sg_symbol_H-M P2(1)/c
_cod_original_formula_sum 'C25 H17 N1 O2'
_cod_database_code 7238584

loop_
_space_group_symop_id
_space_group_symop_operation_xyz
1 +X,+Y,+Z
2 -X,1/2+Y,1/2-Z
3 -X,-Y,-Z
4 +X,1/2-Y,1/2+Z

loop_
_atom_local_axes_atom_label
_atom_local_axes_atom0
_atom_local_axes_ax1
_atom_local_axes_atom1
_atom_local_axes_atom2
_atom_local_axes_ax2
O(1) C(1) Z O(1) C(2) Y
O(13) C(21) Z O(13) C(19) Y
N(8) C(20) Z N(8) C(18) Y
C(1) O(1) Z C(1) C(22) Y
C(2) C(7) Z C(2) C(3) Y
C(3) H(3) Z C(3) C(4) Y
C(4) H(4) Z C(4) C(3) Y
C(5) C(6) Z C(5) C(4) Y
C(6) H(6) Z C(6) C(7) Y
C(7) H(7) Z C(7) C(6) Y
C(9) H(9) Z C(9) C(20) Y
C(10) H(10) Z C(10) C(11) Y
C(11) H(11) Z C(11) C(10) Y
C(12) H(12) Z C(12) C(21) Y
C(14) H(14) Z C(14) C(19) Y
C(15) H(15) Z C(15) C(16) Y
C(16) H(16) Z C(16) C(15) Y
C(17) H(17) Z C(17) C(16) Y
C(18) C(17) Z C(18) C(19) Y
C(19) C(14) Z C(19) O(13) Y
C(20) C(9) Z C(20) C(21) Y
C(21) C(12) Z C(21) O(13) Y
C(22) C(27) Z C(22) C(26) Y
C(23) H(23) Z C(23) C(24) Y
C(24) H(24) Z C(24) C(23) Y
C(25) H(25) Z C(25) C(26) Y
C(26) H(26) Z C(26) C(25) Y
C(27) H(27) Z C(27) C(23) Y
H(3) C(3) Z H(3) C(2) Y
H(4) C(4) Z H(4) C(3) Y
H(6) C(6) Z H(6) C(5) Y
H(7) C(7) Z H(7) C(6) Y
H(9) C(9) Z H(9) C(20) Y
H(10) C(10) Z H(10) C(9) Y
H(11) C(11) Z H(11) C(12) Y
H(12) C(12) Z H(12) C(21) Y
H(14) C(14) Z H(14) C(19) Y
H(15) C(15) Z H(15) C(14) Y
H(16) C(16) Z H(16) C(17) Y
H(17) C(17) Z H(17) C(16) Y
H(23) C(23) Z H(23) C(24) Y
H(24) C(24) Z H(24) C(23) Y
H(25) C(25) Z H(25) C(24) Y
H(26) C(26) Z H(26) C(22) Y
H(27) C(27) Z H(27) C(23) Y

loop_
_atom_rho_multipole_atom_label
_atom_rho_multipole_coeff_Pv
_atom_rho_multipole_coeff_P00
_atom_rho_multipole_coeff_P11
_atom_rho_multipole_coeff_P1-1
_atom_rho_multipole_coeff_P10
_atom_rho_multipole_coeff_P20
_atom_rho_multipole_coeff_P21
_atom_rho_multipole_coeff_P2-1
_atom_rho_multipole_coeff_P22
_atom_rho_multipole_coeff_P2-2
_atom_rho_multipole_coeff_P30
_atom_rho_multipole_coeff_P31
_atom_rho_multipole_coeff_P3-1
_atom_rho_multipole_coeff_P32
_atom_rho_multipole_coeff_P3-2
_atom_rho_multipole_coeff_P33
_atom_rho_multipole_coeff_P3-3
_atom_rho_multipole_coeff_P40
_atom_rho_multipole_coeff_P41
_atom_rho_multipole_coeff_P4-1
_atom_rho_multipole_coeff_P42
_atom_rho_multipole_coeff_P4-2
_atom_rho_multipole_coeff_P43
_atom_rho_multipole_coeff_P4-3
_atom_rho_multipole_coeff_P44
_atom_rho_multipole_coeff_P4-4
_atom_rho_multipole_kappa
_atom_rho_multipole_kappa_prime0
_atom_rho_multipole_kappa_prime1
_atom_rho_multipole_kappa_prime2
_atom_rho_multipole_kappa_prime3
_atom_rho_multipole_kappa_prime4
O(1) 5.8899 0 0.0139 0.0017 -0.0544 0.0106 0.0171 0.0031 -0.0248 -0.0054 -0.028 0.0079 -0.0311 0.097 -0.0283 0.0005 -0.0088 0.0062 0.0463 0.0174 0.0149 -0.0043 0.0031 0.0316 0.0728 0.0056 0.989071 0.9891 0.9891 0.9891 0.9891 0.9891
O(13) 5.9601 0 0.0021 -0.0502 -0.0016 -0.0132 0.0092 0.0002 0.0012 0.0091 0.0609 -0.0091 -0.0178 0.0535 -0.0171 -0.0146 -0.0118 0.0294 -0.0071 0.0072 0.0111 0.0273 -0.0196 0.0058 0.0136 -0.0048 0.989071 0.9891 0.9891 0.9891 0.9891 0.9891
N(8) 4.8538 0 0.0118 -0.0438 0.0007 -0.0087 0.0264 0.0255 0.0323 0.0453 0.1857 0.0005 -0.0145 0.1162 0.0003 0.0133 0.0024 0.0503 0.0544 0.0213 -0.0253 0.0618 0.025 0.0024 0.0522 0.0106 0.988201 0.858159 0.858159 0.858159 0.858159 0.858159
C(1) 4.2014 0 -0.0494 -0.0223 0.1348 0.1798 0.0058 0.0341 -0.1404 0.0455 0.4945 -0.0225 0.0356 0.3086 0.0016 -0.0373 0.0261 -0.0753 -0.056 0.0127 -0.0878 -0.1424 0.0328 -0.022 0.0285 -0.0944 0.957424 0.822955 0.822955 0.822955 0.822955 0.822955
C(2) 4.0289 0 0.015 0.1725 0.0039 0.0671 0.014 -0.0444 -0.1169 -0.0289 0.2929 -0.0087 0.0542 0.2301 -0.0321 0.022 -0.0556 -0.0548 -0.0309 0.0021 -0.0447 -0.1099 0.0491 0.0995 -0.0247 -0.05 0.957424 0.822955 0.822955 0.822955 0.822955 0.822955
C(3) 4.196 0 0.0094 0.0758 0.0155 0.1216 0.0086 0.0287 -0.1583 -0.0078 0.3385 0.049 0.0365 0.18 0.0014 -0.0035 -0.0383 0.0842 0.0016 0.0321 0.0093 -0.035 0.0091 0.0192 -0.0392 0.0015 0.957424 0.822955 0.822955 0.822955 0.822955 0.822955
C(4) 4.3161 0 -0.0544 -0.021 0.0739 0.1512 0.0197 0.0027 -0.1613 -0.0006 0.3286 -0.0074 0.0779 0.1973 0.003 0.0045 0.0086 0.143 -0.0398 0.0449 0.0029 -0.0246 -0.0347 -0.0538 -0.0037 0.013 0.957424 0.822955 0.822955 0.822955 0.822955 0.822955
C(5) 4.1741 0 -0.0226 0.0597 0.0993 0.128 0.0116 -0.0641 -0.0779 0.0315 0.3073 0.0179 -0.062 0.2312 0.0903 0.005 0.0323 0.0484 -0.0029 -0.0442 -0.0292 0.0336 -0.0573 0.0395 -0.0096 0.0205 0.957424 0.822955 0.822955 0.822955 0.822955 0.822955
C(6) 4.1894 0 -0.0957 0.0508 0.0167 0.102 0.0562 -0.0095 -0.1549 -0.039 0.2922 -0.0686 0.0689 0.2101 0.0289 -0.0334 -0.0152 0.0713 0.0219 0.0252 -0.0682 0.054 -0.0088 0.0358 -0.0012 0.0279 0.957424 0.822955 0.822955 0.822955 0.822955 0.822955
C(7) 4.2542 0 -0.0133 -0.0108 0.0863 0.0925 0.0112 -0.0157 -0.196 0.0111 0.3194 -0.0066 0.0689 0.2194 0.0899 0.038 0.0458 0.0834 -0.0577 -0.0599 0.0145 -0.0602 -0.0524 -0.0792 0.0196 -0.0102 0.957424 0.822955 0.822955 0.822955 0.822955 0.822955
C(9) 4.0907 0 -0.0556 -0.0769 0.0576 0.0913 0.0425 0.0773 -0.1565 -0.0271 0.352 -0.0133 -0.0415 0.1445 -0.0403 0.0097 0.045 0.0494 0.0211 0.0316 0.0466 0.0681 0.002 -0.0423 0.1047 -0.0531 0.957424 0.822955 0.822955 0.822955 0.822955 0.822955
C(10) 4.1701 0 -0.0475 0.002 0.0232 0.1464 0.0036 -0.0004 -0.1358 0.0359 0.3664 -0.0464 -0.0036 0.1693 -0.0169 0.0131 -0.0197 0.1744 -0.0806 -0.1 0.0369 0.0164 -0.0935 -0.0589 -0.005 -0.0274 0.957424 0.822955 0.822955 0.822955 0.822955 0.822955
C(11) 4.2823 0 -0.069 0.0941 0.1055 0.1424 -0.0005 0.0058 -0.1524 0.0156 0.3947 -0.0797 -0.0263 0.184 0.0273 -0.0702 -0.0416 0.1433 -0.1028 0.0009 0.0258 0.0337 -0.0762 0.0271 0.0634 0.0403 0.957424 0.822955 0.822955 0.822955 0.822955 0.822955
C(12) 4.3786 0 -0.0064 -0.0716 0.0121 0.0692 0.0214 0.0738 -0.2139 0.0011 0.3948 -0.0152 -0.0789 0.2019 -0.0445 0.0362 0.0371 0.1042 -0.0395 0.0155 -0.0058 -0.0276 -0.0404 0.0032 0.0901 0.0888 0.957424 0.822955 0.822955 0.822955 0.822955 0.822955
C(14) 4.193 0 0.0035 -0.0214 0.0238 0.1444 -0.0248 0.0361 -0.1749 0.0201 0.2366 -0.0118 0.0127 0.1428 -0.0652 0.0264 0.0324 0.0753 0.0312 -0.0581 -0.0447 0.0074 -0.0377 -0.0262 0.051 -0.0014 0.957424 0.822955 0.822955 0.822955 0.822955 0.822955
C(15) 4.2712 0 -0.0018 0.0429 -0.0133 0.1086 0.0634 0.0246 -0.1135 0.0251 0.371 -0.0588 0.0196 0.2084 -0.0423 0.0115 -0.0121 0.0714 0.0582 -0.0567 0.0344 0.0529 0.001 -0.0053 0.082 0.0297 0.957424 0.822955 0.822955 0.822955 0.822955 0.822955
C(16) 4.2875 0 -0.0044 -0.0233 0.1072 0.1076 -0.0039 -0.0204 -0.1494 -0.0683 0.3763 -0.0419 0.0731 0.2245 -0.0247 0.0061 0.0323 0.0969 0.0728 -0.0708 -0.0492 -0.0203 0.0038 -0.0279 0.0137 -0.0461 0.957424 0.822955 0.822955 0.822955 0.822955 0.822955
C(17) 4.2245 0 -0.0658 -0.015 0.0817 0.0915 0.0332 -0.0204 -0.1609 -0.0248 0.4019 -0.0257 0.0388 0.184 -0.0233 0.0175 0.0296 0.0467 0.048 -0.0597 0.0001 0.0517 0.01 -0.0758 0.0521 -0.0427 0.957424 0.822955 0.822955 0.822955 0.822955 0.822955
C(18) 4.0985 0 0.0164 0.0402 -0.0328 0.1195 0.0245 -0.0007 -0.0956 -0.0511 0.3624 0.0116 0.0551 0.2891 0.0028 0.0267 0.0927 -0.1463 0.1022 0.0195 -0.1414 0.0625 -0.0892 -0.0081 -0.0045 -0.001 0.957424 0.822955 0.822955 0.822955 0.822955 0.822955
C(19) 4.2296 0 0.0063 -0.0557 0.1094 0.1376 -0.0369 0.015 -0.1305 -0.0097 0.3266 0.0022 0.0259 0.3436 0.0064 0.0062 -0.022 0.1906 -0.0226 0.0968 0.0693 0.057 -0.0257 0.0252 0.0936 0.0157 0.957424 0.822955 0.822955 0.822955 0.822955 0.822955
C(20) 4.2796 0 0.0273 0.058 0.1177 0.1984 -0.0251 0.0003 -0.0953 0.0209 0.3895 -0.0246 0.0087 0.2756 -0.03 0.0346 -0.0132 0.082 -0.022 -0.0385 -0.0223 0.0086 -0.0917 -0.0438 -0.0409 0.0333 0.957424 0.822955 0.822955 0.822955 0.822955 0.822955
C(21) 4.2402 0 0.0744 -0.1103 0.0793 0.1597 -0.0044 -0.0276 -0.1159 0.0131 0.3111 0.0091 -0.0233 0.2367 0.021 0.0266 -0.0145 0.036 0.0251 0.0551 -0.0192 0.1021 -0.0437 0.0511 0.0386 0.0408 0.957424 0.822955 0.822955 0.822955 0.822955 0.822955
C(22) 4.1148 0 0.0597 0.1603 0.0851 0.1321 0.0121 0.0536 -0.1286 0.0115 0.4247 0.0617 -0.0151 0.2271 0.0765 0.0101 0.0068 0.077 0.0292 0.1024 0.0537 -0.1122 0.0447 -0.0354 0.1 0.0013 0.957424 0.822955 0.822955 0.822955 0.822955 0.822955
C(23) 4.1308 0 -0.0289 -0.0787 0.0396 0.1532 0.0522 0.032 -0.1147 0.0065 0.406 -0.0549 -0.0046 0.1654 0.0388 -0.0079 0.0021 0.0372 -0.0455 -0.1194 0.0233 0.018 -0.0332 -0.0823 0.0001 0.04 0.957424 0.822955 0.822955 0.822955 0.822955 0.822955
C(24) 4.3245 0 0.0212 0.0766 -0.0116 0.1639 -0.0377 0.0513 -0.2051 -0.107 0.3779 -0.035 -0.0795 0.2395 0.0845 0.024 0.0199 0.0905 -0.0159 0.069 -0.0579 -0.1344 -0.0056 0.028 0.0511 0.0273 0.957424 0.822955 0.822955 0.822955 0.822955 0.822955
C(25) 4.1236 0 0.0485 -0.0015 0.0597 0.0406 -0.0039 -0.0582 -0.1766 -0.0614 0.3676 0.0073 0.0447 0.1984 0.089 -0.0445 0.0063 0.0797 0.0332 -0.0102 -0.0114 -0.0103 0.0393 0.0756 0.0221 -0.0041 0.957424 0.822955 0.822955 0.822955 0.822955 0.822955
C(26) 4.1453 0 -0.0132 -0.0573 0.1123 0.0912 0.0516 -0.0399 -0.192 -0.0048 0.3062 0.0197 0.0652 0.1862 0.0446 -0.0056 0.0097 -0.0183 0.0727 0.0496 0.0613 -0.0871 0.0185 0.0513 0.0589 -0.0213 0.957424 0.822955 0.822955 0.822955 0.822955 0.822955
C(27) 3.9679 0 -0.0228 0.007 0.1237 0.0994 0.0167 -0.0143 -0.1894 0.0742 0.295 0.0231 0.081 0.164 -0.0083 0.0272 -0.035 0.1058 0.001 -0.0056 0.0407 -0.0625 -0.0524 0.0524 0.0408 0.0043 0.957424 0.822955 0.822955 0.822955 0.822955 0.822955
H(3) 0.7505 0 -0.0416 0.0282 0.138 0 0 0 0 0 0 0 0 0 0 0 0 0 0 0 0 0 0 0 0 0 1.13 1.29 1.29 1.29 1.29 1.29
H(4) 0.7051 0 -0.021 -0.0115 0.1247 0 0 0 0 0 0 0 0 0 0 0 0 0 0 0 0 0 0 0 0 0 1.13 1.29 1.29 1.29 1.29 1.29
H(6) 0.7734 0 0.0505 -0.0078 0.1252 0 0 0 0 0 0 0 0 0 0 0 0 0 0 0 0 0 0 0 0 0 1.13 1.29 1.29 1.29 1.29 1.29
H(7) 0.7429 0 -0.002 -0.0132 0.1185 0 0 0 0 0 0 0 0 0 0 0 0 0 0 0 0 0 0 0 0 0 1.13 1.29 1.29 1.29 1.29 1.29
H(9) 0.7346 0 0.0425 -0.0006 0.1169 0 0 0 0 0 0 0 0 0 0 0 0 0 0 0 0 0 0 0 0 0 1.13 1.29 1.29 1.29 1.29 1.29
H(10) 0.682 0 0.0789 -0.0271 0.1033 0 0 0 0 0 0 0 0 0 0 0 0 0 0 0 0 0 0 0 0 0 1.13 1.29 1.29 1.29 1.29 1.29
H(11) 0.7017 0 0.0524 0.0234 0.1162 0 0 0 0 0 0 0 0 0 0 0 0 0 0 0 0 0 0 0 0 0 1.13 1.29 1.29 1.29 1.29 1.29
H(12) 0.72 0 0.0271 0.0271 0.1373 0 0 0 0 0 0 0 0 0 0 0 0 0 0 0 0 0 0 0 0 0 1.13 1.29 1.29 1.29 1.29 1.29
H(14) 0.7372 0 0.0266 0.021 0.1012 0 0 0 0 0 0 0 0 0 0 0 0 0 0 0 0 0 0 0 0 0 1.13 1.29 1.29 1.29 1.29 1.29
H(15) 0.721 0 -0.0095 -0.0482 0.1246 0 0 0 0 0 0 0 0 0 0 0 0 0 0 0 0 0 0 0 0 0 1.13 1.29 1.29 1.29 1.29 1.29
H(16) 0.7258 0 -0.0034 -0.003 0.0942 0 0 0 0 0 0 0 0 0 0 0 0 0 0 0 0 0 0 0 0 0 1.13 1.29 1.29 1.29 1.29 1.29
H(17) 0.7429 0 0.0258 -0.0052 0.1236 0 0 0 0 0 0 0 0 0 0 0 0 0 0 0 0 0 0 0 0 0 1.13 1.29 1.29 1.29 1.29 1.29
H(23) 0.6695 0 0.0143 0.0042 0.1283 0 0 0 0 0 0 0 0 0 0 0 0 0 0 0 0 0 0 0 0 0 1.13 1.29 1.29 1.29 1.29 1.29
H(24) 0.6871 0 -0.0184 -0.0049 0.132 0 0 0 0 0 0 0 0 0 0 0 0 0 0 0 0 0 0 0 0 0 1.13 1.29 1.29 1.29 1.29 1.29
H(25) 0.7374 0 0.0088 0.0231 0.1514 0 0 0 0 0 0 0 0 0 0 0 0 0 0 0 0 0 0 0 0 0 1.13 1.29 1.29 1.29 1.29 1.29
H(26) 0.8042 0 -0.0204 0.0207 0.12 0 0 0 0 0 0 0 0 0 0 0 0 0 0 0 0 0 0 0 0 0 1.13 1.29 1.29 1.29 1.29 1.29
H(27) 0.747 0 -0.0079 -0.0497 0.126 0 0 0 0 0 0 0 0 0 0 0 0 0 0 0 0 0 0 0 0 0 1.13 1.29 1.29 1.29 1.29 1.29

loop_
_atom_site_aniso_label
_atom_site_aniso_U_11
_atom_site_aniso_U_22
_atom_site_aniso_U_33
_atom_site_aniso_U_12
_atom_site_aniso_U_13
_atom_site_aniso_U_23
O(1) 0.01449 0.01478 0.04193 -0.00087 0.00755 0.01033
O(13) 0.01217 0.01204 0.02789 0.003 0.0095 0.00269
N(8) 0.00892 0.01106 0.02086 0.00215 0.00525 0.00441
C(1) 0.01099 0.01166 0.01924 0.00133 0.00521 0.00344
C(2) 0.01009 0.01104 0.01545 0.00131 0.00489 0.00213
C(3) 0.01141 0.013 0.01425 0.00131 0.00396 0.00085
C(4) 0.01147 0.01208 0.01528 0.00134 0.00499 0.00021
C(5) 0.00982 0.01125 0.01481 0.00175 0.00486 0.00199
C(6) 0.01197 0.01342 0.0141 0.00194 0.00392 0.00044
C(7) 0.01242 0.01213 0.01576 0.00175 0.00456 -0.00005
C(9) 0.01085 0.01359 0.01719 -0.00004 0.00511 0.00092
C(10) 0.01446 0.0142 0.01944 -0.00202 0.00671 0.00049
C(11) 0.01823 0.01142 0.02139 -0.00128 0.00824 0.00064
C(12) 0.01652 0.01077 0.0201 0.00179 0.00747 0.00142
C(14) 0.0107 0.0173 0.019 0.00234 0.00647 0.00141
C(15) 0.0111 0.0199 0.01939 -0.00027 0.00662 0.00125
C(16) 0.01289 0.01693 0.01828 -0.00108 0.00672 0.00242
C(17) 0.01181 0.01457 0.01783 0.00057 0.00607 0.0034
C(18) 0.00945 0.01309 0.01417 0.00152 0.00501 0.00168
C(19) 0.01104 0.01222 0.01585 0.00204 0.00618 0.00124
C(20) 0.01088 0.01055 0.01397 0.00105 0.00482 0.00063
C(21) 0.01174 0.01112 0.01588 0.00168 0.00578 0.00042
C(22) 0.01058 0.01099 0.01426 0.00129 0.00473 0.00135
C(23) 0.01334 0.01583 0.01827 -0.00161 0.00715 0.00012
C(24) 0.0114 0.0187 0.01778 0.00058 0.00557 -0.00118
C(25) 0.01234 0.01655 0.01592 0.00367 0.00425 0.00149
C(26) 0.01274 0.01343 0.01636 0.00264 0.00562 0.00351
C(27) 0.01284 0.01138 0.01501 0.00029 0.00563 0.00131
H(3) 0.023461 0.029612 0.021569 0.001151 0.003759 -0.0011
H(4) 0.02889 0.022415 0.028567 0.002894 0.01082 -0.0053
H(6) 0.023823 0.027034 0.022959 0.002359 0.002633 -0.002219
H(7) 0.029101 0.019485 0.032723 0.002945 0.008258 -0.005299
H(9) 0.021961 0.021716 0.036362 0.006331 0.012489 0.006226
H(10) 0.020809 0.028469 0.042949 -0.000687 0.014634 0.00718
H(11) 0.030659 0.020919 0.047618 0.000255 0.015741 0.011356
H(12) 0.024907 0.023185 0.043793 0.008471 0.012443 0.007881
H(14) 0.022776 0.026637 0.038119 0.008387 0.011705 0.006992
H(15) 0.016293 0.035743 0.041601 0.000238 0.011083 0.006407
H(16) 0.02488 0.024719 0.044702 -0.00254 0.013084 0.008844
H(17) 0.021501 0.022725 0.039272 0.005088 0.010224 0.007816
H(23) 0.02408 0.029824 0.031291 -0.000596 0.013684 0.007875
H(24) 0.016512 0.035786 0.033313 0.003042 0.009453 0.005632
H(25) 0.023506 0.029669 0.034849 0.00754 0.008025 0.012305
H(26) 0.025787 0.026689 0.040805 -0.000692 0.013101 0.011605
H(27) 0.021934 0.025448 0.029205 0.005391 0.008257 0.008862

loop_
_atom_site_label
_atom_site_type_symbol
_atom_site_fract_x
_atom_site_fract_y
_atom_site_fract_z
_atom_site_U_iso_or_equiv
_atom_site_occupancy
_atom_site_symmetry_multiplicity
O(1) O -0.00459(5) 0.246361(14) -0.26079(7) 0.026 1 4
O(13) O 0.72042(5) 0.007405(12) 0.28942(5) 0.017 1 4
N(8) N 0.45520(5) 0.074271(13) 0.13274(5) 0.014 1 4
C(1) C -0.06816(6) 0.210485(15) -0.24431(6) 0.015 1 4
C(2) C 0.05588(5) 0.172501(14) -0.14093(6) 0.013 1 4
C(3) C 0.04778(6) 0.131654(15) -0.23345(6) 0.014 1 4
C(4) C 0.18096(5) 0.099451(15) -0.14354(6) 0.013 1 4
C(5) C 0.31776(5) 0.107036(14) 0.04308(6) 0.012 1 4
C(6) C 0.31892(6) 0.146584(15) 0.14046(6) 0.014 1 4
C(7) C 0.19074(6) 0.179597(15) 0.04707(6) 0.014 1 4
C(9) C 0.24445(6) 0.021710(15) 0.16532(6) 0.014 1 4
C(10) C 0.21116(6) -0.020141(16) 0.22389(6) 0.016 1 4
C(11) C 0.34693(7) -0.051761(16) 0.30445(7) 0.017 1 4
C(12) C 0.51697(6) -0.041556(15) 0.32498(6) 0.016 1 4
C(14) C 0.94599(6) 0.059859(17) 0.33625(6) 0.016 1 4
C(15) C 1.00245(6) 0.102763(17) 0.31606(6) 0.017 1 4
C(16) C 0.87692(6) 0.136897(17) 0.23796(6) 0.016 1 4
C(17) C 0.69566(6) 0.128257(16) 0.17944(6) 0.015 1 4
C(18) C 0.63635(5) 0.085310(15) 0.19586(5) 0.012 1 4
C(19) C 0.76595(5) 0.051326(15) 0.27497(6) 0.013 1 4
C(20) C 0.41396(5) 0.032159(14) 0.18429(5) 0.012 1 4
C(21) C 0.54880(6) -0.000308(14) 0.26476(6) 0.013 1 4
C(22) C -0.26482(5) 0.204961(14) -0.32012(6) 0.012 1 4
C(23) C -0.51915(6) 0.168594(16) -0.31167(6) 0.016 1 4
C(24) C -0.63253(6) 0.201016(17) -0.43698(6) 0.016 1 4
C(25) C -0.56237(6) 0.235252(16) -0.50568(6) 0.016 1 4
C(26) C -0.37967(6) 0.237352(15) -0.44724(6) 0.015 1 4
C(27) C -0.33541(6) 0.170370(15) -0.25384(6) 0.013 1 4
H(3) H -0.057113 0.12617 -0.379441 0.027 1 4
H(4) H 0.181858 0.06842 -0.216183 0.027 1 4
H(6) H 0.421214 0.150559 0.28885 0.028 1 4
H(7) H 0.192375 0.210842 0.119597 0.029 1 4
H(9) H 0.140627 0.047171 0.11177 0.027 1 4
H(10) H 0.080589 -0.026858 0.215096 0.031 1 4
H(11) H 0.322428 -0.083417 0.357282 0.034 1 4
H(12) H 0.625937 -0.065505 0.388354 0.032 1 4
H(14) H 1.038797 0.032195 0.398929 0.03 1 4
H(15) H 1.143539 0.108539 0.360783 0.032 1 4
H(16) H 0.914865 0.17069 0.219553 0.033 1 4
H(17) H 0.603992 0.156236 0.119357 0.029 1 4
H(23) H -0.574191 0.142963 -0.254864 0.028 1 4
H(24) H -0.77513 0.200161 -0.480813 0.029 1 4
H(25) H -0.650982 0.259951 -0.606559 0.031 1 4
H(26) H -0.324117 0.264098 -0.498179 0.032 1 4
H(27) H -0.248956 0.145353 -0.15301 0.027 1 4

loop_
_geom_angle_atom_site_label_1
_geom_angle_atom_site_label_2
_geom_angle_atom_site_label_3
_geom_angle
_geom_angle_site_symmetry_1
_geom_angle_site_symmetry_2
_geom_angle_site_symmetry_3
_geom_angle_publ_flag
C(19) O(13) C(21) 117.08(3) 1_555 1_555 1_555 yes
C(5) N(8) C(18) 120.97(4) 1_555 1_555 1_555 yes
C(5) N(8) C(20) 119.99(4) 1_555 1_555 1_555 yes
C(18) N(8) C(20) 118.43(3) 1_555 1_555 1_555 yes
O(1) C(1) C(2) 119.00(4) 1_555 1_555 1_555 yes
O(1) C(1) C(22) 120.79(4) 1_555 1_555 1_555 yes
C(2) C(1) C(22) 120.18(4) 1_555 1_555 1_555 yes
C(1) C(2) C(3) 121.49(4) 1_555 1_555 1_555 yes
C(1) C(2) C(7) 118.65(4) 1_555 1_555 1_555 yes
C(3) C(2) C(7) 119.68(4) 1_555 1_555 1_555 yes
C(2) C(3) C(4) 120.07(4) 1_555 1_555 1_555 yes
C(2) C(3) H(3) 119.61(4) 1_555 1_555 1_555 yes
C(4) C(3) H(3) 120.18(4) 1_555 1_555 1_555 yes
C(3) C(4) C(5) 119.99(4) 1_555 1_555 1_555 yes
C(3) C(4) H(4) 121.32(4) 1_555 1_555 1_555 yes
C(5) C(4) H(4) 118.69(4) 1_555 1_555 1_555 yes
N(8) C(5) C(4) 119.64(4) 1_555 1_555 1_555 yes
N(8) C(5) C(6) 120.53(4) 1_555 1_555 1_555 yes
C(4) C(5) C(6) 119.83(4) 1_555 1_555 1_555 yes
C(5) C(6) C(7) 120.03(4) 1_555 1_555 1_555 yes
C(5) C(6) H(6) 118.28(4) 1_555 1_555 1_555 yes
C(7) C(6) H(6) 121.69(4) 1_555 1_555 1_555 yes
C(2) C(7) C(6) 120.19(4) 1_555 1_555 1_555 yes
C(2) C(7) H(7) 119.02(4) 1_555 1_555 1_555 yes
C(6) C(7) H(7) 120.78(4) 1_555 1_555 1_555 yes
C(10) C(9) C(20) 120.62(4) 1_555 1_555 1_555 yes
C(10) C(9) H(9) 120.23(4) 1_555 1_555 1_555 yes
C(20) C(9) H(9) 119.06(4) 1_555 1_555 1_555 yes
C(9) C(10) C(11) 120.47(4) 1_555 1_555 1_555 yes
C(9) C(10) H(10) 119.33(4) 1_555 1_555 1_555 yes
C(11) C(10) H(10) 120.06(4) 1_555 1_555 1_555 yes
C(10) C(11) C(12) 119.34(4) 1_555 1_555 1_555 yes
C(10) C(11) H(11) 120.15(5) 1_555 1_555 1_555 yes
C(12) C(11) H(11) 120.43(4) 1_555 1_555 1_555 yes
C(11) C(12) C(21) 120.00(4) 1_555 1_555 1_555 yes
C(11) C(12) H(12) 121.00(4) 1_555 1_555 1_555 yes
C(21) C(12) H(12) 119.00(4) 1_555 1_555 1_555 yes
C(15) C(14) C(19) 120.14(4) 1_555 1_555 1_555 yes
C(15) C(14) H(14) 122.33(4) 1_555 1_555 1_555 yes
C(19) C(14) H(14) 117.53(4) 1_555 1_555 1_555 yes
C(14) C(15) C(16) 119.38(4) 1_555 1_555 1_555 yes
C(14) C(15) H(15) 119.06(4) 1_555 1_555 1_555 yes
C(16) C(15) H(15) 121.56(5) 1_555 1_555 1_555 yes
C(15) C(16) C(17) 120.20(4) 1_555 1_555 1_555 yes
C(15) C(16) H(16) 121.82(4) 1_555 1_555 1_555 yes
C(17) C(16) H(16) 117.97(4) 1_555 1_555 1_555 yes
C(16) C(17) C(18) 121.19(4) 1_555 1_555 1_555 yes
C(16) C(17) H(17) 116.82(4) 1_555 1_555 1_555 yes
C(18) C(17) H(17) 121.99(4) 1_555 1_555 1_555 yes
N(8) C(18) C(17) 123.68(4) 1_555 1_555 1_555 yes
N(8) C(18) C(19) 118.79(4) 1_555 1_555 1_555 yes
C(17) C(18) C(19) 117.51(4) 1_555 1_555 1_555 yes
O(13) C(19) C(14) 116.40(4) 1_555 1_555 1_555 yes
O(13) C(19) C(18) 122.01(4) 1_555 1_555 1_555 yes
C(14) C(19) C(18) 121.56(4) 1_555 1_555 1_555 yes
N(8) C(20) C(9) 122.65(4) 1_555 1_555 1_555 yes
N(8) C(20) C(21) 119.29(4) 1_555 1_555 1_555 yes
C(9) C(20) C(21) 118.02(4) 1_555 1_555 1_555 yes
O(13) C(21) C(12) 116.76(4) 1_555 1_555 1_555 yes
O(13) C(21) C(20) 121.70(4) 1_555 1_555 1_555 yes
C(12) C(21) C(20) 121.54(4) 1_555 1_555 1_555 yes
C(1) C(22) C(26) 119.01(4) 1_555 1_555 1_555 yes
C(1) C(22) C(27) 121.04(4) 1_555 1_555 1_555 yes
C(26) C(22) C(27) 119.72(4) 1_555 1_555 1_555 yes
C(24) C(23) C(27) 120.03(4) 1_555 1_555 1_555 yes
C(24) C(23) H(23) 119.36(4) 1_555 1_555 1_555 yes
C(27) C(23) H(23) 120.55(4) 1_555 1_555 1_555 yes
C(23) C(24) C(25) 119.98(4) 1_555 1_555 1_555 yes
C(23) C(24) H(24) 120.47(4) 1_555 1_555 1_555 yes
C(25) C(24) H(24) 119.54(4) 1_555 1_555 1_555 yes
C(24) C(25) C(26) 120.15(4) 1_555 1_555 1_555 yes
C(24) C(25) H(25) 120.05(4) 1_555 1_555 1_555 yes
C(26) C(25) H(25) 119.79(4) 1_555 1_555 1_555 yes
C(22) C(26) C(25) 120.08(4) 1_555 1_555 1_555 yes
C(22) C(26) H(26) 119.37(4) 1_555 1_555 1_555 yes
C(25) C(26) H(26) 120.54(4) 1_555 1_555 1_555 yes
C(22) C(27) C(23) 120.02(4) 1_555 1_555 1_555 yes
C(22) C(27) H(27) 121.06(4) 1_555 1_555 1_555 yes
C(23) C(27) H(27) 118.88(4) 1_555 1_555 1_555 yes

loop_
_geom_bond_atom_site_label_1
_geom_bond_atom_site_label_2
_geom_bond_distance
_geom_bond_site_symmetry_1
_geom_bond_site_symmetry_2
_geom_bond_publ_flag
O(1) C(1) 1.2249(6) 1_555 1_555 yes
O(13) C(19) 1.3796(6) 1_555 1_555 yes
O(13) C(21) 1.3803(5) 1_555 1_555 yes
N(8) C(5) 1.4242(5) 1_555 1_555 yes
N(8) C(18) 1.4045(5) 1_555 1_555 yes
N(8) C(20) 1.4049(6) 1_555 1_555 yes
C(1) C(2) 1.4962(6) 1_555 1_555 yes
C(1) C(22) 1.4843(6) 1_555 1_555 yes
C(2) C(3) 1.3967(6) 1_555 1_555 yes
C(2) C(7) 1.3941(6) 1_555 1_555 yes
C(3) C(4) 1.3923(6) 1_555 1_555 yes
C(3) H(3) 1.0830(4) 1_555 1_555 yes
C(4) C(5) 1.3948(5) 1_555 1_555 yes
C(4) H(4) 1.0830(4) 1_555 1_555 yes
C(5) C(6) 1.3953(6) 1_555 1_555 yes
C(6) C(7) 1.3900(6) 1_555 1_555 yes
C(6) H(6) 1.0830(4) 1_555 1_555 yes
C(7) H(7) 1.0830(4) 1_555 1_555 yes
C(9) C(10) 1.3960(6) 1_555 1_555 yes
C(9) C(20) 1.3943(6) 1_555 1_555 yes
C(9) H(9) 1.0830(4) 1_555 1_555 yes
C(10) C(11) 1.3857(7) 1_555 1_555 yes
C(10) H(10) 1.0830(5) 1_555 1_555 yes
C(11) C(12) 1.3927(7) 1_555 1_555 yes
C(11) H(11) 1.0830(5) 1_555 1_555 yes
C(12) C(21) 1.3811(6) 1_555 1_555 yes
C(12) H(12) 1.0830(4) 1_555 1_555 yes
C(14) C(15) 1.3942(7) 1_555 1_555 yes
C(14) C(19) 1.3825(6) 1_555 1_555 yes
C(14) H(14) 1.0830(5) 1_555 1_555 yes
C(15) C(16) 1.3864(7) 1_555 1_555 yes
C(15) H(15) 1.0830(4) 1_555 1_555 yes
C(16) C(17) 1.3961(6) 1_555 1_555 yes
C(16) H(16) 1.0830(5) 1_555 1_555 yes
C(17) C(18) 1.3972(6) 1_555 1_555 yes
C(17) H(17) 1.0830(4) 1_555 1_555 yes
C(18) C(19) 1.4032(6) 1_555 1_555 yes
C(20) C(21) 1.3981(6) 1_555 1_555 yes
C(22) C(26) 1.4001(6) 1_555 1_555 yes
C(22) C(27) 1.3962(6) 1_555 1_555 yes
C(23) C(24) 1.3907(7) 1_555 1_555 yes
C(23) C(27) 1.3941(6) 1_555 1_555 yes
C(23) H(23) 1.0830(5) 1_555 1_555 yes
C(24) C(25) 1.3969(7) 1_555 1_555 yes
C(24) H(24) 1.0830(5) 1_555 1_555 yes
C(25) C(26) 1.3853(6) 1_555 1_555 yes
C(25) H(25) 1.0830(4) 1_555 1_555 yes
C(26) H(26) 1.0830(4) 1_555 1_555 yes
C(27) H(27) 1.0830(4) 1_555 1_555 yes

loop_
_geom_torsion_atom_site_label_1
_geom_torsion_atom_site_label_2
_geom_torsion_atom_site_label_3
_geom_torsion_atom_site_label_4
_geom_torsion
_geom_torsion_site_symmetry_1
_geom_torsion_site_symmetry_2
_geom_torsion_site_symmetry_3
_geom_torsion_site_symmetry_4
_geom_torsion_publ_flag
C(19) O(13) C(21) C(12) -164.64(6) 1_555 1_555 1_555 1_555 yes
C(21) O(13) C(19) C(14) 167.90(6) 1_555 1_555 1_555 1_555 yes
C(21) O(13) C(19) C(18) -14.36(4) 1_555 1_555 1_555 1_555 yes
C(19) O(13) C(21) C(20) 14.82(4) 1_555 1_555 1_555 1_555 yes
C(18) N(8) C(5) C(4) 121.62(5) 1_555 1_555 1_555 1_555 yes
C(18) N(8) C(5) C(6) -58.41(4) 1_555 1_555 1_555 1_555 yes
C(5) N(8) C(18) C(17) 1.05(4) 1_555 1_555 1_555 1_555 yes
C(5) N(8) C(18) C(19) -177.02(6) 1_555 1_555 1_555 1_555 yes
C(20) N(8) C(5) C(4) -67.46(4) 1_555 1_555 1_555 1_555 yes
C(20) N(8) C(5) C(6) 112.50(5) 1_555 1_555 1_555 1_555 yes
C(5) N(8) C(20) C(9) -5.12(4) 1_555 1_555 1_555 1_555 yes
C(5) N(8) C(20) C(21) 177.34(6) 1_555 1_555 1_555 1_555 yes
C(18) N(8) C(20) C(9) 166.02(6) 1_555 1_555 1_555 1_555 yes
C(20) N(8) C(18) C(17) -170.01(6) 1_555 1_555 1_555 1_555 yes
C(20) N(8) C(18) C(19) 11.93(4) 1_555 1_555 1_555 1_555 yes
C(18) N(8) C(20) C(21) -11.51(4) 1_555 1_555 1_555 1_555 yes
O(1) C(1) C(2) C(3) -119.95(6) 1_555 1_555 1_555 1_555 yes
O(1) C(1) C(2) C(7) 55.13(5) 1_555 1_555 1_555 1_555 yes
O(1) C(1) C(22) C(26) 13.96(4) 1_555 1_555 1_555 1_555 yes
O(1) C(1) C(22) C(27) -160.44(6) 1_555 1_555 1_555 1_555 yes
C(22) C(1) C(2) C(3) 61.88(5) 1_555 1_555 1_555 1_555 yes
C(22) C(1) C(2) C(7) -123.04(5) 1_555 1_555 1_555 1_555 yes
C(2) C(1) C(22) C(26) -167.91(6) 1_555 1_555 1_555 1_555 yes
C(2) C(1) C(22) C(27) 17.70(4) 1_555 1_555 1_555 1_555 yes
C(1) C(2) C(3) C(4) 170.57(6) 1_555 1_555 1_555 1_555 yes
C(1) C(2) C(3) H(3) -5.02(4) 1_555 1_555 1_555 1_555 yes
C(1) C(2) C(7) C(6) -173.76(6) 1_555 1_555 1_555 1_555 yes
C(1) C(2) C(7) H(7) 7.38(4) 1_555 1_555 1_555 1_555 yes
C(7) C(2) C(3) C(4) -4.46(4) 1_555 1_555 1_555 1_555 yes
C(3) C(2) C(7) C(6) 1.42(4) 1_555 1_555 1_555 1_555 yes
C(7) C(2) C(3) H(3) 179.95(6) 1_555 1_555 1_555 1_555 yes
C(3) C(2) C(7) H(7) -177.44(6) 1_555 1_555 1_555 1_555 yes
C(2) C(3) C(4) C(5) 3.19(4) 1_555 1_555 1_555 1_555 yes
C(2) C(3) C(4) H(4) -176.18(6) 1_555 1_555 1_555 1_555 yes
H(3) C(3) C(4) C(5) 178.76(6) 1_555 1_555 1_555 1_555 yes
H(3) C(3) C(4) H(4) -0.61(4) 1_555 1_555 1_555 1_555 yes
C(3) C(4) C(5) N(8) -178.92(6) 1_555 1_555 1_555 1_555 yes
C(3) C(4) C(5) C(6) 1.12(4) 1_555 1_555 1_555 1_555 yes
H(4) C(4) C(5) N(8) 0.47(4) 1_555 1_555 1_555 1_555 yes
H(4) C(4) C(5) C(6) -179.49(6) 1_555 1_555 1_555 1_555 yes
N(8) C(5) C(6) C(7) 175.88(6) 1_555 1_555 1_555 1_555 yes
N(8) C(5) C(6) H(6) -4.25(4) 1_555 1_555 1_555 1_555 yes
C(4) C(5) C(6) C(7) -4.16(4) 1_555 1_555 1_555 1_555 yes
C(4) C(5) C(6) H(6) 175.72(6) 1_555 1_555 1_555 1_555 yes
C(5) C(6) C(7) C(2) 2.89(4) 1_555 1_555 1_555 1_555 yes
C(5) C(6) C(7) H(7) -178.27(6) 1_555 1_555 1_555 1_555 yes
H(6) C(6) C(7) C(2) -176.98(7) 1_555 1_555 1_555 1_555 yes
H(6) C(6) C(7) H(7) 1.86(4) 1_555 1_555 1_555 1_555 yes
C(10) C(9) C(20) N(8) -178.07(6) 1_555 1_555 1_555 1_555 yes
C(20) C(9) C(10) C(11) 0.92(4) 1_555 1_555 1_555 1_555 yes
C(10) C(9) C(20) C(21) -0.50(4) 1_555 1_555 1_555 1_555 yes
C(20) C(9) C(10) H(10) 176.68(7) 1_555 1_555 1_555 1_555 yes
H(9) C(9) C(10) C(11) -175.71(7) 1_555 1_555 1_555 1_555 yes
H(9) C(9) C(10) H(10) 0.04(4) 1_555 1_555 1_555 1_555 yes
H(9) C(9) C(20) N(8) -1.39(4) 1_555 1_555 1_555 1_555 yes
H(9) C(9) C(20) C(21) 176.17(6) 1_555 1_555 1_555 1_555 yes
C(9) C(10) C(11) C(12) -0.57(4) 1_555 1_555 1_555 1_555 yes
C(9) C(10) C(11) H(11) 176.44(7) 1_555 1_555 1_555 1_555 yes
H(10) C(10) C(11) C(12) -176.29(7) 1_555 1_555 1_555 1_555 yes
H(10) C(10) C(11) H(11) 0.72(4) 1_555 1_555 1_555 1_555 yes
C(10) C(11) C(12) C(21) -0.19(4) 1_555 1_555 1_555 1_555 yes
C(10) C(11) C(12) H(12) 179.56(7) 1_555 1_555 1_555 1_555 yes
H(11) C(11) C(12) C(21) -177.19(7) 1_555 1_555 1_555 1_555 yes
H(11) C(11) C(12) H(12) 2.57(4) 1_555 1_555 1_555 1_555 yes
C(11) C(12) C(21) O(13) -179.92(6) 1_555 1_555 1_555 1_555 yes
C(11) C(12) C(21) C(20) 0.62(4) 1_555 1_555 1_555 1_555 yes
H(12) C(12) C(21) O(13) 0.32(4) 1_555 1_555 1_555 1_555 yes
H(12) C(12) C(21) C(20) -179.14(7) 1_555 1_555 1_555 1_555 yes
C(15) C(14) C(19) O(13) 176.20(6) 1_555 1_555 1_555 1_555 yes
C(19) C(14) C(15) C(16) 1.38(4) 1_555 1_555 1_555 1_555 yes
C(15) C(14) C(19) C(18) -1.54(4) 1_555 1_555 1_555 1_555 yes
C(19) C(14) C(15) H(15) -178.10(7) 1_555 1_555 1_555 1_555 yes
H(14) C(14) C(15) C(16) -178.77(7) 1_555 1_555 1_555 1_555 yes
H(14) C(14) C(15) H(15) 1.75(4) 1_555 1_555 1_555 1_555 yes
H(14) C(14) C(19) O(13) -3.66(4) 1_555 1_555 1_555 1_555 yes
H(14) C(14) C(19) C(18) 178.60(7) 1_555 1_555 1_555 1_555 yes
C(14) C(15) C(16) C(17) -0.26(4) 1_555 1_555 1_555 1_555 yes
C(14) C(15) C(16) H(16) -179.94(7) 1_555 1_555 1_555 1_555 yes
H(15) C(15) C(16) C(17) 179.20(7) 1_555 1_555 1_555 1_555 yes
H(15) C(15) C(16) H(16) -0.47(4) 1_555 1_555 1_555 1_555 yes
C(15) C(16) C(17) C(18) -0.72(4) 1_555 1_555 1_555 1_555 yes
C(15) C(16) C(17) H(17) -179.91(7) 1_555 1_555 1_555 1_555 yes
H(16) C(16) C(17) C(18) 178.97(7) 1_555 1_555 1_555 1_555 yes
H(16) C(16) C(17) H(17) -0.23(4) 1_555 1_555 1_555 1_555 yes
C(16) C(17) C(18) N(8) -177.51(7) 1_555 1_555 1_555 1_555 yes
C(16) C(17) C(18) C(19) 0.57(4) 1_555 1_555 1_555 1_555 yes
H(17) C(17) C(18) N(8) 1.64(4) 1_555 1_555 1_555 1_555 yes
H(17) C(17) C(18) C(19) 179.73(6) 1_555 1_555 1_555 1_555 yes
N(8) C(18) C(19) O(13) 1.12(4) 1_555 1_555 1_555 1_555 yes
N(8) C(18) C(19) C(14) 178.74(6) 1_555 1_555 1_555 1_555 yes
C(17) C(18) C(19) O(13) -177.06(6) 1_555 1_555 1_555 1_555 yes
C(17) C(18) C(19) C(14) 0.56(4) 1_555 1_555 1_555 1_555 yes
N(8) C(20) C(21) O(13) -2.06(4) 1_555 1_555 1_555 1_555 yes
N(8) C(20) C(21) C(12) 177.38(6) 1_555 1_555 1_555 1_555 yes
C(9) C(20) C(21) O(13) -179.71(6) 1_555 1_555 1_555 1_555 yes
C(9) C(20) C(21) C(12) -0.27(4) 1_555 1_555 1_555 1_555 yes
C(1) C(22) C(26) C(25) -173.96(6) 1_555 1_555 1_555 1_555 yes
C(1) C(22) C(26) H(26) 5.55(4) 1_555 1_555 1_555 1_555 yes
C(1) C(22) C(27) C(23) 173.29(6) 1_555 1_555 1_555 1_555 yes
C(1) C(22) C(27) H(27) -4.29(4) 1_555 1_555 1_555 1_555 yes
C(26) C(22) C(27) C(23) -1.06(4) 1_555 1_555 1_555 1_555 yes
C(27) C(22) C(26) C(25) 0.51(4) 1_555 1_555 1_555 1_555 yes
C(27) C(22) C(26) H(26) -179.99(6) 1_555 1_555 1_555 1_555 yes
C(26) C(22) C(27) H(27) -178.64(6) 1_555 1_555 1_555 1_555 yes
C(24) C(23) C(27) C(22) 0.65(4) 1_555 1_555 1_555 1_555 yes
C(27) C(23) C(24) C(25) 0.31(4) 1_555 1_555 1_555 1_555 yes
C(27) C(23) C(24) H(24) -179.05(7) 1_555 1_555 1_555 1_555 yes
C(24) C(23) C(27) H(27) 178.29(7) 1_555 1_555 1_555 1_555 yes
H(23) C(23) C(24) C(25) 177.63(7) 1_555 1_555 1_555 1_555 yes
H(23) C(23) C(24) H(24) -1.74(4) 1_555 1_555 1_555 1_555 yes
H(23) C(23) C(27) C(22) -176.63(7) 1_555 1_555 1_555 1_555 yes
H(23) C(23) C(27) H(27) 1.01(4) 1_555 1_555 1_555 1_555 yes
C(23) C(24) C(25) C(26) -0.87(4) 1_555 1_555 1_555 1_555 yes
C(23) C(24) C(25) H(25) 178.20(7) 1_555 1_555 1_555 1_555 yes
H(24) C(24) C(25) C(26) 178.51(7) 1_555 1_555 1_555 1_555 yes
H(24) C(24) C(25) H(25) -2.42(4) 1_555 1_555 1_555 1_555 yes
C(24) C(25) C(26) C(22) 0.45(4) 1_555 1_555 1_555 1_555 yes
C(24) C(25) C(26) H(26) -179.05(7) 1_555 1_555 1_555 1_555 yes
H(25) C(25) C(26) C(22) -178.62(7) 1_555 1_555 1_555 1_555 yes
H(25) C(25) C(26) H(26) 1.88(4) 1_555 1_555 1_555 1_555 yes
